data_2242822
loop_
_publ_author_name
'Cigler, Andrew J.'
'Kaduk, James A.'

_publ_section_title
;
 Sodium rubidium hydrogen citrate, NaRbHC~6~H~5~O~7~, and sodium caesium
 hydrogen citrate, NaCsHC~6~H~5~O~7~: crystal structures and DFT
 comparisons
;
_journal_coeditor_code VN2138
_journal_issue 2
_journal_name_full 'Acta Crystallographica Section E'
_journal_page_first 223
_journal_page_last 227
_journal_paper_doi 10.1107/S205698901900063X
_journal_volume 75
_journal_year 2019
_chemical_formula_iupac '[Na Rb (C6 H6 O7)]'
_chemical_formula_moiety 'C6 H6 Na O7 Rb'
_chemical_formula_structural 'Na Rb H C6 H5 O7'
_chemical_formula_sum 'C6 H6 Na O7 Rb'
_chemical_formula_weight 298.57
_chemical_name_common 'Sodium rubidium hydrogen citrate'
_chemical_name_systematic 'Poly[(\m-hydrogen citrato)rubidiumsodium]'
_space_group_IT_number 2
_symmetry_cell_setting triclinic
_symmetry_space_group_name_Hall '-P 1'
_symmetry_space_group_name_H-M 'P -1'
_audit_creation_method 'from EXP file using GSAS2CIF'
_cell_angle_alpha 74.798(3)
_cell_angle_beta 76.756(3)
_cell_angle_gamma 72.878(2)
_cell_formula_units_Z 2
_cell_length_a 5.9864(2)
_cell_length_b 8.4104(3)
_cell_length_c 10.2903(3)
_cell_measurement_temperature 300
_cell_volume 471.28(3)
_computing_data_collection
;
<i>DIFFRAC.Measurement</i> (Bruker, 2009)
;
_computing_molecular_graphics
;
Mercury (Macrae <i>et al.</i>,  2008), DIAMOND (Crystal Impact,
2015)
;
_computing_publication_material
;
publCIF (Westrip, 2010)
;
_computing_structure_refinement
;
GSAS (Larson & Von Dreele, 2004)
;
_computing_structure_solution
;
<i>FOX</i> (Favre-Nicolin & \<Cern\'y, 2002)
;
_diffrn_ambient_temperature 300
_diffrn_detector 'Si strip'
_diffrn_measurement_device_type 'Bruker D2 Phaser'
_diffrn_radiation_probe x-ray
_diffrn_source 'selaed X-ray tube'
_exptl_absorpt_coefficient_mu 4.168
_exptl_absorpt_correction_T_max 1.00000
_exptl_absorpt_correction_T_min 1.00000
_exptl_absorpt_process_details
;   GSAS Absorption/surface roughness correction: function number 0
 No correction is applied.
;
_exptl_crystal_density_diffrn 2.104
_pd_block_id 2018-11-21T11:30|KADU1716|James_A._Kaduk|D2
_pd_calc_method 'Rietveld Refinement'
_pd_char_colour white
_pd_char_particle_morphology powder
_pd_instr_dist_spec/detc 141.5
_pd_instr_dist_src/spec 141.5
_pd_meas_2theta_range_inc 0.02021
_pd_meas_2theta_range_max 100.0036
_pd_meas_2theta_range_min 4.9978
_pd_meas_number_of_points 4701
_pd_meas_scan_method step
_pd_phase_name 'Na Rb H (C6 H5 O7)'
_pd_prep_temperature 403
_pd_proc_2theta_range_inc 0.02021
_pd_proc_2theta_range_max 100.00661
_pd_proc_2theta_range_min 5.0008
_pd_proc_info_datetime 2018-11-21T11:30:17
_pd_proc_ls_background_function
;   GSAS Background function number 1 with 10 terms.
 Shifted Chebyshev function of 1st kind
      1:    1751.95     2:   -322.287     3:    62.9433     4:   -1.65870
      5:    15.3537     6:   -30.8122     7:    27.0452     8:   -10.7829
      9:    5.15006    10:  -0.147912
;
_pd_proc_ls_peak_cutoff 0.00500
_pd_proc_ls_profile_function
;
CW Profile function number 4 with  27 terms
Pseudovoigt profile coefficients as parameterized in
P. Thompson, D.E. Cox & J.B. Hastings (1987). J. Appl.
Cryst.,20,79-83.
Asymmetry correction of L.W. Finger, D.E. Cox & A. P. Jephcoat (1994).
J. Appl. Cryst.,27,892-900.
Microstrain broadening by P.W. Stephens,  (1999). J. Appl.
Cryst.,32,281-289.
#1(GU)   =    2.580 #2(GV)   =    0.000 #3(GW)   =    1.999
#4(GP)   =    0.000 #5(LX)   =    4.181 #6(ptec) =     1.74
#7(trns) =     4.34 #8(shft) =  -2.5167 #9(sfec) =     0.00
#10(S/L) =   0.0235 #11(H/L) =   0.0200 #12(eta) =   0.0000
Peak tails are ignored  where the intensity is below 0.0050 times the peak
  Aniso. broadening axis   0.0   0.0   1.0
;
_pd_proc_ls_prof_R_factor 0.0284
_pd_proc_ls_prof_wR_expected 0.0220
_pd_proc_ls_prof_wR_factor 0.0375
_pd_proc_number_of_points 4701
_pd_spec_mounting 'standard holder'
_pd_spec_mount_mode reflection
_pd_spec_shape flat_sheet
_pd_spec_size_axial 24
_pd_spec_size_equat 24
_pd_spec_size_thick 3
_refine_ls_goodness_of_fit_all 1.74
_refine_ls_hydrogen_treatment refU
_refine_ls_matrix_type full
_refine_ls_number_constraints 2
_refine_ls_number_parameters 84
_refine_ls_number_restraints 29
_refine_ls_shift/su_max 0.03
_refine_ls_shift/su_mean 0.01
_refine_ls_weighting_scheme sigma
_reflns_number_total 1930
_cod_data_source_file vn2138sup1.cif
_cod_data_source_block KADU1716_publ
_cod_database_code 2242822

loop_
_symmetry_equiv_pos_site_id
_symmetry_equiv_pos_as_xyz
1 +x,+y,+z
-1 -x,-y,-z

loop_
_atom_site_type_symbol
_atom_site_label
_atom_site_fract_x
_atom_site_fract_y
_atom_site_fract_z
_atom_site_U_iso_or_equiv
_atom_site_thermal_displace_type
_atom_site_occupancy
_atom_site_symmetry_multiplicity
C C1 0.592(2) 0.5051(13) 0.6742(10) 0.021(2) Uiso 1.0 2
C C2 0.556(2) 0.5974(17) 0.7878(10) 0.003(6) Uiso 1.0 2
C C3 0.7655(17) 0.6762(10) 0.7701(7) 0.003(6) Uiso 1.0 2
C C4 0.744(2) 0.7373(16) 0.9020(8) 0.003(6) Uiso 1.0 2
C C5 0.905(3) 0.851(3) 0.8880(9) 0.021(2) Uiso 1.0 2
C C6 0.7512(17) 0.8313(11) 0.6487(8) 0.021(2) Uiso 1.0 2
H H7 0.54367 0.50387 0.89029 0.004(7) Uiso 1.0 2
H H8 0.38434 0.70246 0.78480 0.004(7) Uiso 1.0 2
H H9 0.79156 0.62260 0.98785 0.004(7) Uiso 1.0 2
H H10 0.55240 0.80973 0.93127 0.004(7) Uiso 1.0 2
O O11 0.507(2) 0.5851(14) 0.5670(8) 0.021(2) Uiso 1.0 2
O O12 0.657(3) 0.3441(14) 0.6967(12) 0.021(2) Uiso 1.0 2
O O13 0.898(3) 0.9131(19) 0.9900(15) 0.021(2) Uiso 1.0 2
O O14 1.045(2) 0.8875(18) 0.7771(10) 0.021(2) Uiso 1.0 2
O O15 0.914(3) 0.8275(16) 0.5451(11) 0.021(2) Uiso 1.0 2
O O16 0.5597(18) 0.9458(15) 0.6434(12) 0.021(2) Uiso 1.0 2
O O17 0.983(2) 0.5533(13) 0.7469(11) 0.021(2) Uiso 1.0 2
H H18 1.06896 0.61913 0.65793 0.027(3) Uiso 1.0 2
Na Na19 0.2740(17) 0.8715(12) 0.5586(9) 0.038(5) Uiso 1.0 2
Rb Rb20 0.1828(6) 0.2215(5) 0.7148(3) 0.060(2) Uiso 1.0 2
H H21 0.5 0.5 0.5 0.03 Uiso 1.0 1
H H22 1.0 1.0 1.0 0.03 Uiso 1.0 1

loop_
_atom_type_symbol
_atom_type_number_in_cell
_atom_type_scat_Cromer_Mann_a1
_atom_type_scat_Cromer_Mann_a2
_atom_type_scat_Cromer_Mann_a3
_atom_type_scat_Cromer_Mann_a4
_atom_type_scat_Cromer_Mann_b1
_atom_type_scat_Cromer_Mann_b2
_atom_type_scat_Cromer_Mann_b3
_atom_type_scat_Cromer_Mann_b4
_atom_type_scat_Cromer_Mann_c
_atom_type_scat_dispersion_real
_atom_type_scat_dispersion_imag
_atom_type_scat_source
C 12.0 2.31000 20.8439 1.02000 10.2075 1.58860 0.56870 0.86500 51.6512 0.21560 0.000 0.000 International_Tables_Vol_C
H 12.0 0.49300 10.5109 0.32291 26.1257 0.14019 3.14236 0.04081 57.7997 0.00304 0.000 0.000 International_Tables_Vol_C
O 14.0 3.04850 13.2771 2.28680 5.70110 1.54630 0.32390 0.86700 32.9089 0.25080 0.000 0.000 International_Tables_Vol_C
Na 2.0 4.76260 3.28500 3.17360 8.84220 1.26740 0.31360 1.11280 129.424 0.67600 0.000 0.000 International_Tables_Vol_C
Rb 2.0 17.1784 1.78880 9.64350 17.3151 5.13990 0.27480 1.52920 164.934 3.48730 0.000 0.000 International_Tables_Vol_C

loop_
_diffrn_radiation_type
_diffrn_radiation_wavelength
K\a~1~ 1.540593
K\a~2~ 1.544451

loop_
_geom_angle_atom_site_label_1
_geom_angle_atom_site_label_2
_geom_angle_atom_site_label_3
_geom_angle_site_symmetry_1
_geom_angle_site_symmetry_3
_geom_angle
_geom_angle_publ_flag
C2 C1 O11 1_555 1_555 118.7(8) n
C2 C1 O12 1_555 1_555 120.3(6) n
O11 C1 O12 1_555 1_555 119.1(7) n
C1 C2 C3 1_555 1_555 109.8(5) n
C2 C3 C4 1_555 1_555 107.2(4) n
C2 C3 C6 1_555 1_555 110.0(4) n
C2 C3 O17 1_555 1_555 110.1(5) n
C4 C3 C6 1_555 1_555 108.9(5) n
C4 C3 O17 1_555 1_555 110.8(5) n
C6 C3 O17 1_555 1_555 109.9(4) n
C3 C4 C5 1_555 1_555 113.0(7) n
C4 C5 O13 1_555 1_555 118.6(6) n
C4 C5 O14 1_555 1_555 121.5(11) n
O13 C5 O14 1_555 1_555 119.9(8) n
C3 C6 O15 1_555 1_555 119.6(5) n
C3 C6 O16 1_555 1_555 119.2(5) n
O15 C6 O16 1_555 1_555 120.1(6) n
C1 O11 Na19 1_555 1_555 118.5(9) n
C1 O11 Rb20 1_555 -1_666 123.9(10) n
Na19 O11 Rb20 1_555 -1_666 81.1(4) n
C1 O12 Rb20 1_555 1_555 105.2(8) n
C1 O12 Rb20 1_555 1_655 110.5(10) n
Rb20 O12 Rb20 1_555 1_655 144.3(4) n
C5 O13 Rb20 1_555 -1_667 132.3(10) n
C5 O14 Na19 1_555 1_655 160.1(13) n
C5 O14 Rb20 1_555 1_665 118.0(12) n
Na19 O14 Rb20 1_655 1_665 81.6(5) n
C6 O15 Na19 1_555 1_655 118.8(12) n
C6 O15 Na19 1_555 -1_676 90.6(6) n
C6 O15 Rb20 1_555 -1_666 119.3(11) n
Na19 O15 Na19 1_655 -1_676 97.1(6) n
Na19 O15 Rb20 1_655 -1_666 121.9(4) n
Na19 O15 Rb20 -1_676 -1_666 79.8(4) n
C6 O16 Na19 1_555 1_555 112.9(12) n
C6 O16 Na19 1_555 -1_676 93.8(6) n
C6 O16 Rb20 1_555 1_565 158.9(12) n
Na19 O16 Na19 1_555 -1_676 101.9(5) n
Na19 O16 Rb20 1_555 1_565 85.5(4) n
Na19 O16 Rb20 -1_676 1_565 92.3(4) n
O11 Na19 O14 1_555 1_455 107.9(5) n
O11 Na19 O15 1_555 1_455 97.9(6) n
O11 Na19 O15 1_555 -1_676 158.0(5) n
O11 Na19 O16 1_555 1_555 92.2(5) n
O11 Na19 O16 1_555 -1_676 108.6(6) n
O14 Na19 O15 1_455 1_455 75.6(5) n
O14 Na19 O15 1_455 -1_676 93.6(5) n
O14 Na19 O16 1_455 1_555 84.7(5) n
O14 Na19 O16 1_455 -1_676 140.0(6) n
O15 Na19 O15 1_455 -1_676 82.9(6) n
O15 Na19 O16 1_455 1_555 159.9(7) n
O15 Na19 O16 1_455 -1_676 114.6(6) n
O15 Na19 O16 -1_676 1_555 94.3(7) n
O15 Na19 O16 -1_676 -1_676 52.7(2) n
O16 Na19 O16 1_555 -1_676 78.1(5) n
O11 Rb20 O12 -1_666 1_455 109.5(3) n
O11 Rb20 O12 -1_666 1_555 53.0(3) n
O11 Rb20 O13 -1_666 -1_667 151.0(3) n
O11 Rb20 O14 -1_666 1_445 130.8(3) n
O11 Rb20 O15 -1_666 -1_666 67.2(3) n
O11 Rb20 O16 -1_666 1_545 77.9(3) n
O11 Rb20 O17 -1_666 1_455 82.2(3) n
O12 Rb20 O12 1_455 1_555 144.3(4) n
O12 Rb20 O13 1_455 -1_667 93.8(4) n
O12 Rb20 O14 1_455 1_445 78.6(3) n
O12 Rb20 O15 1_455 -1_666 68.6(3) n
O12 Rb20 O16 1_455 1_545 135.6(4) n
O12 Rb20 O17 1_455 1_455 66.2(4) n
O12 Rb20 O13 1_555 -1_667 98.0(3) n
O12 Rb20 O14 1_555 1_445 137.1(3) n
O12 Rb20 O15 1_555 -1_666 117.4(3) n
O12 Rb20 O16 1_555 1_545 76.0(3) n
O12 Rb20 O17 1_555 1_455 79.7(3) n
O13 Rb20 O14 -1_667 1_445 69.3(3) n
O13 Rb20 O15 -1_667 -1_666 140.0(3) n
O13 Rb20 O16 -1_667 1_545 97.6(4) n
O13 Rb20 O17 -1_667 1_455 92.2(4) n
O14 Rb20 O15 1_445 -1_666 72.0(3) n
O14 Rb20 O16 1_445 1_545 66.0(4) n
O14 Rb20 O17 1_445 1_455 139.1(4) n
O15 Rb20 O16 -1_666 1_545 75.4(4) n
O15 Rb20 O17 -1_666 1_455 110.9(4) n
O16 Rb20 O17 1_545 1_455 154.8(3) n

loop_
_geom_bond_atom_site_label_1
_geom_bond_atom_site_label_2
_geom_bond_site_symmetry_2
_geom_bond_distance
_geom_bond_publ_flag
C1 C2 1_555 1.5091(17) n
C1 O11 1_555 1.261(3) n
C1 O12 1_555 1.267(3) n
C2 C1 1_555 1.5091(17) n
C2 C3 1_555 1.5403(17) n
C3 C2 1_555 1.5403(17) n
C3 C4 1_555 1.5392(17) n
C3 C6 1_555 1.5486(17) n
C3 O17 1_555 1.419(3) n
C4 C3 1_555 1.5392(17) n
C4 C5 1_555 1.5111(17) n
C5 C4 1_555 1.5111(17) n
C5 O13 1_555 1.275(3) n
C5 O14 1_555 1.274(3) n
C6 C3 1_555 1.5486(17) n
C6 O15 1_555 1.269(3) n
C6 O16 1_555 1.263(3) n
O11 C1 1_555 1.261(3) n
O11 Na19 1_555 2.393(16) n
O11 Rb20 -1_666 3.366(12) n
O12 C1 1_555 1.267(3) n
O12 C2 1_555 2.411(8) n
O12 Rb20 1_555 3.246(14) n
O12 Rb20 1_655 3.044(13) n
O13 C5 1_555 1.275(3) n
O13 Rb20 -1_667 2.931(16) n
O13 H22 1_555 1.117(10) n
O14 C4 1_555 2.433(14) n
O14 C5 1_555 1.274(3) n
O14 Na19 1_655 2.366(13) n
O14 Rb20 1_665 3.028(14) n
O15 C6 1_555 1.269(3) n
O15 Na19 1_655 2.332(16) n
O15 Na19 -1_676 2.504(13) n
O15 Rb20 -1_666 3.013(16) n
O16 C3 1_555 2.429(6) n
O16 C6 1_555 1.263(3) n
O16 O15 1_555 2.193(8) n
O16 O16 -1_676 3.04(2) n
O16 Na19 1_555 2.382(17) n
O16 Na19 -1_676 2.439(13) n
O16 Rb20 1_565 2.839(11) n
O17 C3 1_555 1.419(3) n
O17 Rb20 1_655 2.769(10) n
Na19 O11 1_555 2.393(16) n
Na19 O12 -1_666 3.453(14) n
Na19 O14 1_455 2.366(13) n
Na19 O15 1_455 2.332(16) n
Na19 O15 -1_676 2.504(13) n
Na19 O16 1_555 2.382(17) n
Na19 O16 -1_676 2.439(13) n
Rb20 O11 -1_666 3.366(12) n
Rb20 O12 1_455 3.044(13) n
Rb20 O12 1_555 3.246(14) n
Rb20 O13 -1_667 2.931(16) n
Rb20 O14 1_445 3.028(14) n
Rb20 O15 -1_666 3.013(16) n
Rb20 O16 1_545 2.839(11) n
Rb20 O17 1_455 2.769(10) n
